data_2224403
loop_
_publ_author_name
'Chen, Chien-Hong'
'Hsieh, Chang-Chih'
'Lee, Hon Man'
'Horng, Yih-Chern'

_publ_section_title
;<i>trans</i>-Diacetonitriletetrakis(1<i>H</i>-pyrazole-\k<i>N</i>^2^)nickel(II)
 dinitrate
;
_journal_coeditor_code PV2232
_journal_issue 12
_journal_name_full 'Acta Crystallographica Section E'
_journal_page_first m1680
_journal_paper_doi 10.1107/S1600536809049472
_journal_volume 65
_journal_year 2009
_chemical_formula_iupac '[Ni (C2 H3 N)2 (C3 H4 N2)4] (N O3)2'
_chemical_formula_moiety 'C16 H22 N10 Ni 2+, 2(N O3 -)'
_chemical_formula_sum 'C16 H22 N12 Ni O6'
_chemical_formula_weight 537.17
_chemical_name_systematic
;\
<i>trans</i>-Diacetonitriletetrakis(1<i>H</i>-pyrazole-\k<i>N</i>^2^)\
nickel(II) dinitrate
;
_space_group_IT_number 14
_symmetry_cell_setting monoclinic
_symmetry_space_group_name_Hall '-P 2ybc'
_symmetry_space_group_name_H-M 'P 1 21/c 1'
_atom_sites_solution_hydrogens geom
_atom_sites_solution_primary direct
_atom_sites_solution_secondary difmap
_audit_creation_method SHELXL-97
_cell_angle_alpha 90.00
_cell_angle_beta 98.817(2)
_cell_angle_gamma 90.00
_cell_formula_units_Z 2
_cell_length_a 9.9815(5)
_cell_length_b 15.2831(8)
_cell_length_c 7.6845(4)
_cell_measurement_reflns_used 3410
_cell_measurement_temperature 150(2)
_cell_measurement_theta_max 25.6
_cell_measurement_theta_min 2.7
_cell_volume 1158.40(10)
_computing_cell_refinement 'SAINT (Bruker, 2007)'
_computing_data_collection 'APEX2 (Bruker, 2007)'
_computing_data_reduction 'SAINT (Bruker, 2007)'
_computing_molecular_graphics 'SHELXTL (Sheldrick, 2008)'
_computing_publication_material 'DIAMOND (Brandenburg, 1999)'
_computing_structure_refinement 'SHELXTL (Sheldrick, 2008)'
_computing_structure_solution 'SHELXS (Sheldrick, 2008)'
_diffrn_ambient_temperature 150(2)
_diffrn_measured_fraction_theta_full 0.999
_diffrn_measured_fraction_theta_max 0.999
_diffrn_measurement_device_type 'Bruker SMART APEXII'
_diffrn_measurement_method \w
_diffrn_radiation_monochromator graphite
_diffrn_radiation_type MoK\a
_diffrn_radiation_wavelength 0.71073
_diffrn_reflns_av_R_equivalents 0.0380
_diffrn_reflns_av_sigmaI/netI 0.0363
_diffrn_reflns_limit_h_max 13
_diffrn_reflns_limit_h_min -13
_diffrn_reflns_limit_k_max 20
_diffrn_reflns_limit_k_min -17
_diffrn_reflns_limit_l_max 10
_diffrn_reflns_limit_l_min -10
_diffrn_reflns_number 13134
_diffrn_reflns_theta_full 28.67
_diffrn_reflns_theta_max 28.67
_diffrn_reflns_theta_min 2.06
_diffrn_standards_decay_% 0
_diffrn_standards_interval_count 0
_diffrn_standards_interval_time 0
_diffrn_standards_number 0
_exptl_absorpt_coefficient_mu 0.897
_exptl_absorpt_correction_T_max 0.8771
_exptl_absorpt_correction_T_min 0.7622
_exptl_absorpt_correction_type multi-scan
_exptl_absorpt_process_details '(SADABS; Sheldrick, 1996)'
_exptl_crystal_colour blue
_exptl_crystal_density_diffrn 1.540
_exptl_crystal_density_method 'not measured'
_exptl_crystal_description block
_exptl_crystal_F_000 556
_exptl_crystal_size_max 0.32
_exptl_crystal_size_mid 0.23
_exptl_crystal_size_min 0.15
_refine_diff_density_max 1.130
_refine_diff_density_min -0.492
_refine_ls_extinction_method none
_refine_ls_goodness_of_fit_ref 1.092
_refine_ls_hydrogen_treatment constr
_refine_ls_matrix_type full
_refine_ls_number_parameters 161
_refine_ls_number_reflns 2992
_refine_ls_number_restraints 3
_refine_ls_restrained_S_all 1.099
_refine_ls_R_factor_all 0.0647
_refine_ls_R_factor_gt 0.0469
_refine_ls_shift/su_max 0.000
_refine_ls_shift/su_mean 0.000
_refine_ls_structure_factor_coef Fsqd
_refine_ls_weighting_details 'calc w=1/[\s^2^(Fo^2^)+(0.0852P)^2^+0.4971P] where P=(Fo^2^+2Fc^2^)/3'
_refine_ls_weighting_scheme calc
_refine_ls_wR_factor_gt 0.1389
_refine_ls_wR_factor_ref 0.1488
_reflns_number_gt 2247
_reflns_number_total 2992
_reflns_threshold_expression I>2\s
_cod_data_source_file pv2232.cif
_cod_data_source_block I
_cod_depositor_comments
;
 Correcting the _chemical_name_systematic data item value by removing extra
 '<' symbol after consulting the original publication.

 Antanas Vaitkus,
 2018-10-12
;
_cod_original_sg_symbol_H-M 'P 21/c'
_cod_database_code 2224403
_cod_database_fobs_code 2224403

loop_
_symmetry_equiv_pos_as_xyz
'x, y, z'
'-x, y+1/2, -z+1/2'
'-x, -y, -z'
'x, -y-1/2, z-1/2'

loop_
_atom_site_type_symbol
_atom_site_label
_atom_site_fract_x
_atom_site_fract_y
_atom_site_fract_z
_atom_site_U_iso_or_equiv
_atom_site_adp_type
_atom_site_calc_flag
_atom_site_refinement_flags
_atom_site_occupancy
_atom_site_disorder_assembly
_atom_site_disorder_group
C C1 0.5375(3) 0.65817(19) 0.7527(4) 0.0381(6) Uani d . 1 . .
H H1 0.6327 0.6507 0.7595 0.046 Uiso calc R 1 . .
C C2 0.4624(3) 0.7228(2) 0.6544(4) 0.0459(7) Uani d . 1 . .
H H2 0.4948 0.7667 0.5837 0.055 Uiso calc R 1 . .
C C3 0.3328(3) 0.70974(19) 0.6813(4) 0.0418(7) Uani d . 1 . .
H H3 0.2559 0.7429 0.6316 0.050 Uiso calc R 1 . .
C C4 0.3550(4) 0.4130(3) 0.6557(5) 0.0562(8) Uani d U 1 . .
H H5 0.4194 0.4355 0.5882 0.067 Uiso calc R 1 . .
C C5 0.2476(4) 0.3580(3) 0.5885(5) 0.0596(9) Uani d . 1 . .
H H6 0.2260 0.3373 0.4710 0.072 Uiso calc R 1 . .
C C6 0.1824(3) 0.3406(2) 0.7211(5) 0.0540(8) Uani d . 1 . .
H H7 0.1043 0.3048 0.7182 0.065 Uiso calc R 1 . .
C C7 0.7342(3) 0.44589(18) 0.7733(4) 0.0370(6) Uani d . 1 . .
C C8 0.8414(3) 0.4248(2) 0.6709(5) 0.0521(8) Uani d . 1 . .
H H9 0.8102 0.4377 0.5464 0.078 Uiso calc R 1 . .
H H10 0.8641 0.3626 0.6846 0.078 Uiso calc R 1 . .
H H11 0.9219 0.4600 0.7130 0.078 Uiso calc R 1 . .
N N1 0.4583(2) 0.60812(14) 0.8361(3) 0.0300(5) Uani d . 1 . .
N N2 0.3329(2) 0.64146(14) 0.7908(3) 0.0344(5) Uani d . 1 . .
H H4 0.2601 0.6210 0.8284 0.041 Uiso calc R 1 . .
N N3 0.3559(2) 0.43008(14) 0.8258(3) 0.0321(5) Uani d U 1 . .
N N4 0.2488(3) 0.38387(18) 0.8626(4) 0.0492(6) Uani d U 1 . .
H H8 0.2243 0.3820 0.9678 0.059 Uiso calc R 1 . .
N N5 0.6507(2) 0.46282(15) 0.8523(3) 0.0326(5) Uani d . 1 . .
N N6 0.0036(2) 0.62767(19) 0.8693(4) 0.0478(6) Uani d . 1 . .
Ni Ni1 0.5000 0.5000 1.0000 0.02738(16) Uani d S 1 . .
O O1 -0.1214(2) 0.61818(17) 0.8375(3) 0.0568(6) Uani d . 1 . .
O O2 0.0532(3) 0.6921(2) 0.9519(5) 0.0830(9) Uani d . 1 . .
O O3 0.0787(2) 0.57249(18) 0.8160(5) 0.0825(10) Uani d . 1 . .

loop_
_atom_site_aniso_label
_atom_site_aniso_U_11
_atom_site_aniso_U_22
_atom_site_aniso_U_33
_atom_site_aniso_U_12
_atom_site_aniso_U_13
_atom_site_aniso_U_23
C1 0.0336(13) 0.0342(14) 0.0469(16) -0.0011(11) 0.0078(11) 0.0069(12)
C2 0.0505(17) 0.0364(16) 0.0508(18) -0.0010(13) 0.0080(14) 0.0127(13)
C3 0.0444(15) 0.0296(14) 0.0482(16) 0.0067(12) -0.0025(12) 0.0060(12)
C4 0.0565(19) 0.065(2) 0.0475(15) -0.0069(17) 0.0077(14) -0.0042(16)
C5 0.063(2) 0.059(2) 0.054(2) 0.0008(18) 0.0007(17) -0.0118(17)
C6 0.0427(17) 0.0406(18) 0.078(2) -0.0024(13) 0.0063(16) -0.0045(16)
C7 0.0355(13) 0.0302(14) 0.0446(15) -0.0020(11) 0.0038(11) -0.0021(11)
C8 0.0481(17) 0.0486(19) 0.063(2) 0.0019(14) 0.0212(16) -0.0106(16)
N1 0.0263(10) 0.0244(10) 0.0388(12) 0.0008(8) 0.0031(8) 0.0021(9)
N2 0.0280(10) 0.0261(11) 0.0472(13) 0.0001(8) -0.0005(9) 0.0031(9)
N3 0.0334(11) 0.0241(11) 0.0384(11) 0.0016(8) 0.0040(9) 0.0006(9)
N4 0.0395(13) 0.0452(15) 0.0627(16) -0.0042(11) 0.0069(11) -0.0050(13)
N5 0.0299(10) 0.0270(11) 0.0414(12) 0.0005(9) 0.0072(9) -0.0003(10)
N6 0.0319(12) 0.0479(15) 0.0629(17) -0.0029(11) 0.0052(11) 0.0070(13)
Ni1 0.0254(2) 0.0217(2) 0.0352(3) 0.00207(16) 0.00500(17) 0.00278(18)
O1 0.0320(10) 0.0643(15) 0.0750(16) -0.0002(10) 0.0110(10) 0.0051(13)
O2 0.0547(16) 0.080(2) 0.104(2) 0.0142(15) -0.0210(16) -0.0326(18)
O3 0.0345(12) 0.0513(16) 0.163(3) -0.0029(11) 0.0188(16) -0.0222(17)

loop_
_atom_type_symbol
_atom_type_description
_atom_type_scat_dispersion_real
_atom_type_scat_dispersion_imag
_atom_type_scat_source
C C 0.0033 0.0016 'International Tables Vol C Tables 4.2.6.8 and 6.1.1.4'
H H 0.0000 0.0000 'International Tables Vol C Tables 4.2.6.8 and 6.1.1.4'
N N 0.0061 0.0033 'International Tables Vol C Tables 4.2.6.8 and 6.1.1.4'
O O 0.0106 0.0060 'International Tables Vol C Tables 4.2.6.8 and 6.1.1.4'
Ni Ni 0.3393 1.1124 'International Tables Vol C Tables 4.2.6.8 and 6.1.1.4'

loop_
_geom_angle_atom_site_label_1
_geom_angle_atom_site_label_2
_geom_angle_atom_site_label_3
_geom_angle_site_symmetry_1
_geom_angle_site_symmetry_3
_geom_angle
_geom_angle_publ_flag
N1 C1 C2 . . 111.0(2) ?
N1 C1 H1 . . 124.5 ?
C2 C1 H1 . . 124.5 ?
C3 C2 C1 . . 105.1(3) ?
C3 C2 H2 . . 127.5 ?
C1 C2 H2 . . 127.5 ?
N2 C3 C2 . . 107.6(2) ?
N2 C3 H3 . . 126.2 ?
C2 C3 H3 . . 126.2 ?
N3 C4 C5 . . 111.7(3) ?
N3 C4 H5 . . 124.1 ?
C5 C4 H5 . . 124.1 ?
C6 C5 C4 . . 106.1(3) ?
C6 C5 H6 . . 126.9 ?
C4 C5 H6 . . 126.9 ?
C5 C6 N4 . . 106.4(3) ?
C5 C6 H7 . . 126.8 ?
N4 C6 H7 . . 126.8 ?
N5 C7 C8 . . 179.5(3) ?
C7 C8 H9 . . 109.5 ?
C7 C8 H10 . . 109.5 ?
H9 C8 H10 . . 109.5 ?
C7 C8 H11 . . 109.5 ?
H9 C8 H11 . . 109.5 ?
H10 C8 H11 . . 109.5 ?
C1 N1 N2 . . 104.8(2) ?
C1 N1 Ni1 . . 131.92(18) ?
N2 N1 Ni1 . . 123.30(16) ?
C3 N2 N1 . . 111.6(2) ?
C3 N2 H4 . . 124.2 ?
N1 N2 H4 . . 124.2 ?
C4 N3 N4 . . 102.5(3) ?
C4 N3 Ni1 . . 128.8(2) ?
N4 N3 Ni1 . . 128.40(19) ?
N3 N4 C6 . . 113.2(3) ?
N3 N4 H8 . . 123.4 ?
C6 N4 H8 . . 123.4 ?
C7 N5 Ni1 . . 177.3(2) ?
O2 N6 O3 . . 119.9(3) ?
O2 N6 O1 . . 120.4(3) ?
O3 N6 O1 . . 119.7(3) ?
N1 Ni1 N1 . 3_667 180.0000(10) ?
N1 Ni1 N5 . . 88.92(9) ?
N1 Ni1 N5 3_667 . 91.08(9) ?
N1 Ni1 N5 . 3_667 91.08(9) ?
N1 Ni1 N5 3_667 3_667 88.92(9) ?
N5 Ni1 N5 . 3_667 180.00(12) ?
N1 Ni1 N3 . 3_667 92.05(8) ?
N1 Ni1 N3 3_667 3_667 87.95(8) ?
N5 Ni1 N3 . 3_667 90.28(9) ?
N5 Ni1 N3 3_667 3_667 89.72(8) ?
N1 Ni1 N3 . . 87.95(8) ?
N1 Ni1 N3 3_667 . 92.05(8) ?
N5 Ni1 N3 . . 89.72(8) ?
N5 Ni1 N3 3_667 . 90.28(9) ?
N3 Ni1 N3 3_667 . 180.0 ?

loop_
_geom_bond_atom_site_label_1
_geom_bond_atom_site_label_2
_geom_bond_site_symmetry_2
_geom_bond_distance
_geom_bond_publ_flag
C1 N1 . 1.333(3) ?
C1 C2 . 1.391(4) ?
C1 H1 . 0.9500 ?
C2 C3 . 1.355(4) ?
C2 H2 . 0.9500 ?
C3 N2 . 1.340(4) ?
C3 H3 . 0.9500 ?
C4 N3 . 1.332(4) ?
C4 C5 . 1.398(5) ?
C4 H5 . 0.9500 ?
C5 C6 . 1.318(5) ?
C5 H6 . 0.9500 ?
C6 N4 . 1.355(5) ?
C6 H7 . 0.9500 ?
C7 N5 . 1.134(3) ?
C7 C8 . 1.458(4) ?
C8 H9 . 0.9800 ?
C8 H10 . 0.9800 ?
C8 H11 . 0.9800 ?
N1 N2 . 1.346(3) ?
N1 Ni1 . 2.081(2) ?
N2 H4 . 0.8800 ?
N3 N4 . 1.347(3) ?
N3 Ni1 . 2.100(2) ?
N4 H8 . 0.8800 ?
N5 Ni1 . 2.097(2) ?
N6 O2 . 1.234(4) ?
N6 O3 . 1.238(4) ?
N6 O1 . 1.243(3) ?
Ni1 N1 3_667 2.081(2) ?
Ni1 N5 3_667 2.097(2) ?
Ni1 N3 3_667 2.100(2) ?

loop_
_geom_hbond_atom_site_label_D
_geom_hbond_atom_site_label_H
_geom_hbond_atom_site_label_A
_geom_hbond_site_symmetry_A
_geom_hbond_distance_DH
_geom_hbond_distance_HA
_geom_hbond_distance_DA
_geom_hbond_angle_DHA
N4 H8 O1 3_567 0.88 1.94 2.797(4) 164.3
N2 H4 O3 . 0.88 1.95 2.782(3) 158.3

loop_
_geom_torsion_atom_site_label_1
_geom_torsion_atom_site_label_2
_geom_torsion_atom_site_label_3
_geom_torsion_atom_site_label_4
_geom_torsion_site_symmetry_1
_geom_torsion_site_symmetry_2
_geom_torsion_site_symmetry_3
_geom_torsion_site_symmetry_4
_geom_torsion
_geom_torsion_publ_flag
N1 C1 C2 C3 . . . . -0.2(4) ?
C1 C2 C3 N2 . . . . 0.5(4) ?
N3 C4 C5 C6 . . . . -0.5(5) ?
C4 C5 C6 N4 . . . . 0.0(4) ?
C2 C1 N1 N2 . . . . -0.2(3) ?
C2 C1 N1 Ni1 . . . . 178.9(2) ?
C2 C3 N2 N1 . . . . -0.7(3) ?
C1 N1 N2 C3 . . . . 0.5(3) ?
Ni1 N1 N2 C3 . . . . -178.69(18) ?
C5 C4 N3 N4 . . . . 0.7(4) ?
C5 C4 N3 Ni1 . . . . 174.8(2) ?
C4 N3 N4 C6 . . . . -0.7(3) ?
Ni1 N3 N4 C6 . . . . -174.8(2) ?
C5 C6 N4 N3 . . . . 0.5(4) ?
C1 N1 Ni1 N5 . . . . -33.6(3) ?
N2 N1 Ni1 N5 . . . . 145.4(2) ?
C1 N1 Ni1 N5 . . . 3_667 146.4(3) ?
N2 N1 Ni1 N5 . . . 3_667 -34.6(2) ?
C1 N1 Ni1 N3 . . . 3_667 56.7(3) ?
N2 N1 Ni1 N3 . . . 3_667 -124.3(2) ?
C1 N1 Ni1 N3 . . . . -123.3(3) ?
N2 N1 Ni1 N3 . . . . 55.7(2) ?
C4 N3 Ni1 N1 . . . . 60.2(3) ?
N4 N3 Ni1 N1 . . . . -127.2(2) ?
C4 N3 Ni1 N1 . . . 3_667 -119.8(3) ?
N4 N3 Ni1 N1 . . . 3_667 52.8(2) ?
C4 N3 Ni1 N5 . . . . -28.7(3) ?
N4 N3 Ni1 N5 . . . . 143.9(2) ?
C4 N3 Ni1 N5 . . . 3_667 151.3(3) ?
N4 N3 Ni1 N5 . . . 3_667 -36.1(2) ?
